data_4107989
loop_
_publ_author_name
'Haifeng Du'
'Baoguo Zhao'
'Yian Shi'

_publ_section_title
;
 Catalytic Asymmetric Allylic and Homoallylic Diamination of Terminal
 Olefins via Formal C-H Activation
;
_journal_name_full 'Journal of the American Chemical Society'
_journal_page_first 8590
_journal_page_last 8591
_journal_paper_doi 10.1021/ja8027394
_journal_volume 130
_journal_year 2008
_chemical_absolute_configuration rm
_chemical_formula_sum 'C29 H30 N O2 P'
_chemical_formula_weight 455.51
_chemical_name_systematic
;
 ?
;
_space_group_IT_number 19
_symmetry_cell_setting orthorhombic
_symmetry_space_group_name_Hall 'P 2ac 2ab'
_symmetry_space_group_name_H-M 'P 21 21 21'
_atom_sites_solution_hydrogens geom
_atom_sites_solution_primary direct
_atom_sites_solution_secondary difmap
_audit_creation_method 'Bruker SHELXTL'
_cell_angle_alpha 90.00
_cell_angle_beta 90.00
_cell_angle_gamma 90.00
_cell_formula_units_Z 4
_cell_length_a 9.9680(2)
_cell_length_b 14.2904(3)
_cell_length_c 16.9202(3)
_cell_measurement_reflns_used 9924
_cell_measurement_temperature 100(2)
_cell_measurement_theta_max 36.64
_cell_measurement_theta_min 2.77
_cell_volume 2410.23(8)
_computing_cell_refinement 'Bruker SMART'
_computing_data_collection 'Bruker SMART'
_computing_data_reduction 'Bruker SAINT'
_computing_molecular_graphics 'Bruker SHELXTL'
_computing_publication_material 'Bruker SHELXTL'
_computing_structure_refinement 'Bruker SHELXTL'
_computing_structure_solution 'Bruker SHELXTL'
_diffrn_ambient_temperature 100(2)
_diffrn_measured_fraction_theta_full 0.997
_diffrn_measured_fraction_theta_max 0.997
_diffrn_measurement_device_type 'Bruker Apex2 CCD area detector'
_diffrn_measurement_method 'phi and omega scans'
_diffrn_radiation_monochromator graphite
_diffrn_radiation_source 'fine-focus sealed tube'
_diffrn_radiation_type MoK\a
_diffrn_radiation_wavelength 0.71073
_diffrn_reflns_av_R_equivalents 0.0299
_diffrn_reflns_av_sigmaI/netI 0.0340
_diffrn_reflns_limit_h_max 16
_diffrn_reflns_limit_h_min -12
_diffrn_reflns_limit_k_max 23
_diffrn_reflns_limit_k_min -23
_diffrn_reflns_limit_l_max 28
_diffrn_reflns_limit_l_min -27
_diffrn_reflns_number 44511
_diffrn_reflns_theta_full 36.66
_diffrn_reflns_theta_max 36.66
_diffrn_reflns_theta_min 1.87
_exptl_absorpt_coefficient_mu 0.141
_exptl_absorpt_correction_T_max 0.9858
_exptl_absorpt_correction_T_min 0.9287
_exptl_absorpt_correction_type multi-scan
_exptl_absorpt_process_details 'SADABS, Sheldrick, 1997'
_exptl_crystal_colour colorless
_exptl_crystal_density_diffrn 1.255
_exptl_crystal_description cubes
_exptl_crystal_F_000 968
_exptl_crystal_size_max 0.53
_exptl_crystal_size_mid 0.40
_exptl_crystal_size_min 0.10
_refine_diff_density_max 0.505
_refine_diff_density_min -0.219
_refine_diff_density_rms 0.057
_refine_ls_goodness_of_fit_ref 0.650
_refine_ls_hydrogen_treatment constr
_refine_ls_matrix_type full
_refine_ls_number_parameters 298
_refine_ls_number_reflns 11783
_refine_ls_number_restraints 0
_refine_ls_restrained_S_all 0.650
_refine_ls_R_factor_all 0.0470
_refine_ls_R_factor_gt 0.0389
_refine_ls_shift/su_max 0.001
_refine_ls_shift/su_mean 0.000
_refine_ls_structure_factor_coef Fsqd
_refine_ls_weighting_details 'calc w=1/[\s^2^(Fo^2^)+(0.0816P)^2^+2.0449P] where P=(Fo^2^+2Fc^2^)/3'
_refine_ls_weighting_scheme calc
_refine_ls_wR_factor_gt 0.0957
_refine_ls_wR_factor_ref 0.1047
_reflns_number_gt 10437
_reflns_number_total 11783
_reflns_threshold_expression >2sigma(I)
_cod_data_source_file ja8027394-file002.cif
_cod_data_source_block ys166_0m
_cod_database_code 4107989

loop_
_symmetry_equiv_pos_as_xyz
'x, y, z'
'-x+1/2, -y, z+1/2'
'-x, y+1/2, -z+1/2'
'x+1/2, -y+1/2, -z'

loop_
_atom_site_label
_atom_site_type_symbol
_atom_site_fract_x
_atom_site_fract_y
_atom_site_fract_z
_atom_site_U_iso_or_equiv
_atom_site_adp_type
_atom_site_occupancy
_atom_site_symmetry_multiplicity
_atom_site_calc_flag
_atom_site_refinement_flags
P1 P 0.58931(3) 0.786358(17) 0.770707(15) 0.01427(5) Uani 1 1 d .
O1 O 0.59427(8) 0.73663(5) 0.68198(4) 0.01496(12) Uani 1 1 d .
O2 O 0.73947(8) 0.75168(6) 0.80453(5) 0.01855(14) Uani 1 1 d .
N1 N 0.47068(9) 0.72162(6) 0.81446(5) 0.01469(13) Uani 1 1 d .
C1 C 0.69399(10) 0.77432(7) 0.63397(6) 0.01394(15) Uani 1 1 d .
C2 C 0.65466(11) 0.83957(7) 0.57590(6) 0.01738(17) Uani 1 1 d .
H2A H 0.5630 0.8566 0.5705 0.021 Uiso 1 1 calc R
C3 C 0.74943(12) 0.87819(7) 0.52735(6) 0.01818(17) Uani 1 1 d .
H3A H 0.7226 0.9193 0.4862 0.022 Uiso 1 1 calc R
C4 C 0.88740(11) 0.85731(7) 0.53800(6) 0.01573(16) Uani 1 1 d .
C5 C 0.98725(13) 0.90335(7) 0.49258(6) 0.01940(18) Uani 1 1 d .
H5A H 0.9610 0.9451 0.4517 0.023 Uiso 1 1 calc R
C6 C 1.12107(12) 0.88853(8) 0.50678(7) 0.02117(19) Uani 1 1 d .
H6A H 1.1869 0.9203 0.4763 0.025 Uiso 1 1 calc R
C7 C 1.16060(12) 0.82579(8) 0.56704(7) 0.02066(19) Uani 1 1 d .
H7A H 1.2532 0.8166 0.5777 0.025 Uiso 1 1 calc R
C8 C 1.06591(10) 0.77786(7) 0.61044(6) 0.01676(16) Uani 1 1 d .
H8A H 1.0943 0.7350 0.6500 0.020 Uiso 1 1 calc R
C9 C 0.92665(10) 0.79136(7) 0.59702(5) 0.01363(14) Uani 1 1 d .
C10 C 0.82507(10) 0.74522(6) 0.64325(5) 0.01297(14) Uani 1 1 d .
C11 C 0.85839(10) 0.67070(7) 0.70148(6) 0.01322(14) Uani 1 1 d .
C12 C 0.92986(10) 0.58770(6) 0.67844(6) 0.01392(15) Uani 1 1 d .
C13 C 0.95549(11) 0.56548(7) 0.59814(6) 0.01623(16) Uani 1 1 d .
H13A H 0.9274 0.6075 0.5579 0.019 Uiso 1 1 calc R
C14 C 1.02046(12) 0.48389(8) 0.57761(7) 0.02062(19) Uani 1 1 d .
H14A H 1.0333 0.4693 0.5234 0.025 Uiso 1 1 calc R
C15 C 1.06813(12) 0.42182(8) 0.63590(8) 0.0237(2) Uani 1 1 d .
H15A H 1.1165 0.3672 0.6212 0.028 Uiso 1 1 calc R
C16 C 1.04411(12) 0.44091(8) 0.71410(7) 0.0214(2) Uani 1 1 d .
H16A H 1.0764 0.3992 0.7535 0.026 Uiso 1 1 calc R
C17 C 0.97162(10) 0.52208(7) 0.73716(6) 0.01713(16) Uani 1 1 d .
C18 C 0.93677(11) 0.53819(8) 0.81736(7) 0.02067(19) Uani 1 1 d .
H18A H 0.9677 0.4966 0.8572 0.025 Uiso 1 1 calc R
C19 C 0.85900(12) 0.61319(8) 0.83765(6) 0.01986(18) Uani 1 1 d .
H19A H 0.8329 0.6219 0.8911 0.024 Uiso 1 1 calc R
C20 C 0.81720(10) 0.67800(7) 0.77931(6) 0.01517(15) Uani 1 1 d .
C21 C 0.38402(11) 0.78200(8) 0.86820(7) 0.02083(18) Uani 1 1 d .
C22 C 0.31507(16) 0.72093(10) 0.93118(8) 0.0309(3) Uani 1 1 d .
H22A H 0.3836 0.6986 0.9691 0.037 Uiso 1 1 calc R
H22B H 0.2501 0.7599 0.9608 0.037 Uiso 1 1 calc R
C23 C 0.24198(16) 0.63687(11) 0.89699(9) 0.0326(3) Uani 1 1 d .
H23A H 0.1987 0.6005 0.9398 0.039 Uiso 1 1 calc R
H23B H 0.1717 0.6577 0.8596 0.039 Uiso 1 1 calc R
C24 C 0.34462(14) 0.57705(8) 0.85458(7) 0.0242(2) Uani 1 1 d .
H24A H 0.2987 0.5215 0.8325 0.029 Uiso 1 1 calc R
H24B H 0.4111 0.5546 0.8937 0.029 Uiso 1 1 calc R
C25 C 0.41949(11) 0.62698(7) 0.78759(6) 0.01657(16) Uani 1 1 d .
C26 C 0.47188(16) 0.85128(10) 0.91486(9) 0.0316(3) Uani 1 1 d .
H26A H 0.5184 0.8930 0.8779 0.047 Uiso 1 1 calc R
H26B H 0.5381 0.8165 0.9461 0.047 Uiso 1 1 calc R
H26C H 0.4151 0.8884 0.9503 0.047 Uiso 1 1 calc R
C27 C 0.28051(14) 0.83823(10) 0.82105(10) 0.0313(3) Uani 1 1 d .
H27A H 0.2230 0.7953 0.7912 0.047 Uiso 1 1 calc R
H27B H 0.3269 0.8802 0.7843 0.047 Uiso 1 1 calc R
H27C H 0.2254 0.8752 0.8574 0.047 Uiso 1 1 calc R
C28 C 0.32611(12) 0.63562(9) 0.71564(7) 0.0228(2) Uani 1 1 d .
H28A H 0.2509 0.6770 0.7287 0.034 Uiso 1 1 calc R
H28B H 0.2917 0.5736 0.7015 0.034 Uiso 1 1 calc R
H28C H 0.3762 0.6617 0.6709 0.034 Uiso 1 1 calc R
C29 C 0.53672(12) 0.56179(7) 0.76600(9) 0.0247(2) Uani 1 1 d .
H29A H 0.5969 0.5555 0.8115 0.037 Uiso 1 1 calc R
H29B H 0.5864 0.5882 0.7213 0.037 Uiso 1 1 calc R
H29C H 0.5016 0.5001 0.7515 0.037 Uiso 1 1 calc R

loop_
_atom_site_aniso_label
_atom_site_aniso_U_11
_atom_site_aniso_U_22
_atom_site_aniso_U_33
_atom_site_aniso_U_23
_atom_site_aniso_U_13
_atom_site_aniso_U_12
P1 0.01326(9) 0.01223(9) 0.01733(10) -0.00183(8) 0.00178(8) -0.00076(8)
O1 0.0127(3) 0.0170(3) 0.0152(3) -0.0009(2) 0.0000(2) -0.0010(2)
O2 0.0134(3) 0.0252(4) 0.0171(3) -0.0067(3) -0.0012(3) 0.0008(3)
N1 0.0143(3) 0.0122(3) 0.0176(3) -0.0014(3) 0.0015(3) -0.0013(3)
C1 0.0141(4) 0.0134(4) 0.0143(3) -0.0004(3) -0.0007(3) 0.0010(3)
C2 0.0174(4) 0.0169(4) 0.0179(4) 0.0016(3) -0.0032(3) 0.0035(3)
C3 0.0215(4) 0.0163(4) 0.0168(4) 0.0028(3) -0.0033(4) 0.0029(3)
C4 0.0211(4) 0.0126(3) 0.0134(3) 0.0005(3) 0.0003(3) 0.0005(3)
C5 0.0269(5) 0.0151(4) 0.0162(4) 0.0021(3) 0.0043(4) -0.0008(4)
C6 0.0245(5) 0.0170(4) 0.0221(4) 0.0011(3) 0.0088(4) -0.0017(4)
C7 0.0182(4) 0.0179(4) 0.0259(5) 0.0014(4) 0.0058(4) -0.0001(3)
C8 0.0152(4) 0.0156(4) 0.0195(4) 0.0020(3) 0.0019(3) 0.0007(3)
C9 0.0155(4) 0.0124(3) 0.0131(3) 0.0006(3) 0.0009(3) 0.0004(3)
C10 0.0141(4) 0.0117(3) 0.0131(3) 0.0007(3) -0.0003(3) 0.0011(3)
C11 0.0120(3) 0.0140(3) 0.0137(3) 0.0017(3) -0.0001(3) 0.0003(3)
C12 0.0120(3) 0.0135(3) 0.0162(4) 0.0034(3) 0.0001(3) 0.0003(3)
C13 0.0163(4) 0.0141(4) 0.0183(4) 0.0022(3) 0.0035(3) 0.0013(3)
C14 0.0212(4) 0.0150(4) 0.0256(5) 0.0005(3) 0.0064(4) 0.0020(3)
C15 0.0203(5) 0.0144(4) 0.0363(6) 0.0040(4) 0.0045(4) 0.0037(3)
C16 0.0174(4) 0.0154(4) 0.0314(5) 0.0079(4) -0.0010(4) 0.0017(3)
C17 0.0139(4) 0.0160(4) 0.0216(4) 0.0061(3) -0.0018(3) -0.0009(3)
C18 0.0186(4) 0.0246(5) 0.0189(4) 0.0090(4) -0.0033(4) -0.0015(4)
C19 0.0189(4) 0.0260(5) 0.0147(4) 0.0048(3) -0.0019(3) -0.0025(4)
C20 0.0123(3) 0.0191(4) 0.0141(4) 0.0006(3) -0.0013(3) -0.0008(3)
C21 0.0205(4) 0.0186(4) 0.0234(4) -0.0042(4) 0.0078(4) -0.0022(4)
C22 0.0367(7) 0.0308(6) 0.0251(5) -0.0050(5) 0.0140(5) -0.0113(5)
C23 0.0330(6) 0.0326(6) 0.0323(6) -0.0025(5) 0.0137(5) -0.0150(5)
C24 0.0274(5) 0.0202(5) 0.0249(5) 0.0036(4) 0.0004(4) -0.0086(4)
C25 0.0161(4) 0.0137(3) 0.0199(4) 0.0000(3) -0.0023(3) -0.0029(3)
C26 0.0374(7) 0.0285(6) 0.0288(6) -0.0139(5) 0.0120(5) -0.0109(5)
C27 0.0231(5) 0.0254(5) 0.0454(7) -0.0007(5) 0.0072(5) 0.0092(4)
C28 0.0201(5) 0.0265(5) 0.0219(5) 0.0001(4) -0.0052(4) -0.0057(4)
C29 0.0203(5) 0.0128(4) 0.0410(6) -0.0032(4) -0.0005(5) -0.0004(3)

loop_
_atom_type_symbol
_atom_type_description
_atom_type_scat_dispersion_real
_atom_type_scat_dispersion_imag
_atom_type_scat_source
C C 0.0033 0.0016 'International Tables Vol C Tables 4.2.6.8 and 6.1.1.4'
H H 0.0000 0.0000 'International Tables Vol C Tables 4.2.6.8 and 6.1.1.4'
N N 0.0061 0.0033 'International Tables Vol C Tables 4.2.6.8 and 6.1.1.4'
O O 0.0106 0.0060 'International Tables Vol C Tables 4.2.6.8 and 6.1.1.4'
P P 0.1023 0.0942 'International Tables Vol C Tables 4.2.6.8 and 6.1.1.4'

loop_
_geom_angle_atom_site_label_1
_geom_angle_atom_site_label_2
_geom_angle_atom_site_label_3
_geom_angle
O1 P1 N1 100.61(4)
O1 P1 O2 98.94(4)
N1 P1 O2 108.43(5)
C1 O1 P1 112.51(6)
C20 O2 P1 128.55(7)
C25 N1 C21 119.60(8)
C25 N1 P1 126.76(7)
C21 N1 P1 110.59(7)
C10 C1 O1 119.54(8)
C10 C1 C2 122.80(9)
O1 C1 C2 117.64(9)
C3 C2 C1 119.55(10)
C2 C3 C4 120.55(9)
C3 C4 C5 120.90(9)
C3 C4 C9 119.55(9)
C5 C4 C9 119.51(10)
C6 C5 C4 121.03(10)
C5 C6 C7 119.69(10)
C8 C7 C6 120.57(11)
C7 C8 C9 121.12(10)
C8 C9 C4 118.00(9)
C8 C9 C10 122.58(8)
C4 C9 C10 119.33(9)
C1 C10 C9 117.78(8)
C1 C10 C11 120.14(9)
C9 C10 C11 122.05(8)
C20 C11 C12 117.87(9)
C20 C11 C10 120.67(9)
C12 C11 C10 121.43(8)
C13 C12 C17 117.83(9)
C13 C12 C11 122.25(8)
C17 C12 C11 119.84(9)
C14 C13 C12 121.02(10)
C13 C14 C15 120.97(11)
C16 C15 C14 119.42(10)
C15 C16 C17 121.04(10)
C18 C17 C16 121.27(10)
C18 C17 C12 119.16(9)
C16 C17 C12 119.55(10)
C19 C18 C17 120.41(9)
C18 C19 C20 120.31(10)
O2 C20 C11 121.35(9)
O2 C20 C19 116.76(9)
C11 C20 C19 121.79(10)
N1 C21 C27 111.62(10)
N1 C21 C22 110.22(10)
C27 C21 C22 110.93(11)
N1 C21 C26 110.36(9)
C27 C21 C26 108.23(11)
C22 C21 C26 105.29(10)
C23 C22 C21 113.50(11)
C24 C23 C22 107.62(12)
C23 C24 C25 114.62(10)
N1 C25 C24 110.94(9)
N1 C25 C28 111.71(8)
C24 C25 C28 109.15(9)
N1 C25 C29 110.85(8)
C24 C25 C29 105.27(9)
C28 C25 C29 108.69(10)

loop_
_geom_bond_atom_site_label_1
_geom_bond_atom_site_label_2
_geom_bond_distance
P1 O1 1.6617(8)
P1 N1 1.6740(9)
P1 O2 1.6774(9)
O1 C1 1.3921(12)
O2 C20 1.3751(13)
N1 C25 1.5152(13)
N1 C21 1.5224(14)
C1 C10 1.3802(14)
C1 C2 1.4102(14)
C2 C3 1.3681(16)
C3 C4 1.4187(16)
C4 C5 1.4192(15)
C4 C9 1.4278(13)
C5 C6 1.3718(18)
C6 C7 1.4137(17)
C7 C8 1.3781(15)
C8 C9 1.4198(14)
C9 C10 1.4395(13)
C10 C11 1.4883(13)
C11 C20 1.3833(14)
C11 C12 1.4376(13)
C12 C13 1.4186(14)
C12 C17 1.4281(13)
C13 C14 1.3782(15)
C14 C15 1.4090(17)
C15 C16 1.3720(19)
C16 C17 1.4213(15)
C17 C18 1.4195(16)
C18 C19 1.3666(17)
C19 C20 1.4162(15)
C21 C27 1.5320(19)
C21 C22 1.5393(17)
C21 C26 1.5397(18)
C22 C23 1.519(2)
C23 C24 1.514(2)
C24 C25 1.5333(16)
C25 C28 1.5374(15)
C25 C29 1.5385(16)

loop_
_cod_related_entry_id
_cod_related_entry_database
_cod_related_entry_code
1 ChemSpider 28413709
